data_4034834
loop_
_publ_author_name
'Shylaja, Adaikalam'
'Roja, Somi Santharam'
'Priya, Rakkappan Vishnu'
'Kumar, Raju Ranjith'

_publ_section_title
;
 Four-Component Domino Synthesis of Pyrazolo[3,4-
 h]quinoline-3-carbonitriles: &quot;Turn-Off&quot; Fluorescent Chemosensor
 for Fe<sup>3+</sup> Ions.
;
_journal_issue 22
_journal_name_full 'The Journal of organic chemistry'
_journal_page_first 14084
_journal_page_last 14090
_journal_paper_doi 10.1021/acs.joc.8b01991
_journal_volume 83
_journal_year 2018
_chemical_formula_moiety 'C23 H16 Cl N5'
_chemical_formula_sum 'C23 H16 Cl N5'
_chemical_formula_weight 397.86
_chemical_melting_point 253
_chemical_name_common
;
 2-Amino-4-(4-cholorophenyl)-7-diphenyl-6,7-dihydro-5H-pyrazolo
[3,4-h]quinolone-3-carbonitrile
;
_chemical_name_systematic
;
 2-Amino-4-(4-cholorophenyl)-7-diphenyl-6,7-dihydro-5H-pyrazolo
[3,4-h]quinolone-3-carbonitrile
;
_space_group_IT_number 2
_space_group_name_Hall '-P 1'
_space_group_name_H-M_alt 'P -1'
_symmetry_cell_setting triclinic
_symmetry_space_group_name_Hall '-P 1'
_symmetry_space_group_name_H-M 'P -1'
_atom_sites_solution_hydrogens geom
_atom_sites_solution_primary direct
_atom_sites_solution_secondary difmap
_audit_creation_method SHELXL-97
_cell_angle_alpha 95.7460(10)
_cell_angle_beta 94.6010(10)
_cell_angle_gamma 93.9500(10)
_cell_formula_units_Z 4
_cell_length_a 10.4367(3)
_cell_length_b 10.9382(3)
_cell_length_c 17.4996(5)
_cell_measurement_reflns_used 8062
_cell_measurement_temperature 293(2)
_cell_measurement_theta_max 75
_cell_measurement_theta_min 2
_cell_volume 1975.32(10)
_computing_cell_refinement 'SAINT (Bruker, 2004)'
_computing_data_collection 'APEX2 (Bruker, 2004)'
_computing_data_reduction 'SAINT (Bruker, 2004)'
_computing_molecular_graphics 'PLATON (Spek, 2009)'
_computing_publication_material 'SHELXL97 (Sheldrick, 2008)'
_computing_structure_refinement 'SHELXL97 (Sheldrick, 2008)'
_computing_structure_solution 'SHELXS97 (Sheldrick, 2008)'
_diffrn_ambient_temperature 293(2)
_diffrn_detector_area_resol_mean 0
_diffrn_measured_fraction_theta_full 0.993
_diffrn_measured_fraction_theta_max 0.993
_diffrn_measurement_device_type 'Bruker Kappa APEXII'
_diffrn_measurement_method '\w and \f'
_diffrn_radiation_monochromator graphite
_diffrn_radiation_source 'fine-focus sealed tube'
_diffrn_radiation_type CuK\a
_diffrn_radiation_wavelength 1.54178
_diffrn_reflns_av_R_equivalents 0.0691
_diffrn_reflns_av_sigmaI/netI 0.0344
_diffrn_reflns_limit_h_max 13
_diffrn_reflns_limit_h_min -13
_diffrn_reflns_limit_k_max 13
_diffrn_reflns_limit_k_min -13
_diffrn_reflns_limit_l_max 21
_diffrn_reflns_limit_l_min -21
_diffrn_reflns_number 71573
_diffrn_reflns_theta_full 74.84
_diffrn_reflns_theta_max 74.84
_diffrn_reflns_theta_min 2.55
_diffrn_standards_decay_% 0
_diffrn_standards_interval_count 0
_diffrn_standards_interval_time 0
_diffrn_standards_number 0
_exptl_absorpt_coefficient_mu 1.860
_exptl_absorpt_correction_T_max 0.702
_exptl_absorpt_correction_T_min 0.635
_exptl_absorpt_correction_type multi-scan
_exptl_absorpt_process_details '(SADABS; Sheldrick, 1996)'
_exptl_crystal_colour colourless
_exptl_crystal_density_diffrn 1.338
_exptl_crystal_density_method 'not measured'
_exptl_crystal_description block
_exptl_crystal_F_000 824
_exptl_crystal_size_max 0.27
_exptl_crystal_size_mid 0.23
_exptl_crystal_size_min 0.19
_refine_diff_density_max 0.495
_refine_diff_density_min -0.320
_refine_diff_density_rms 0.223
_refine_ls_extinction_method none
_refine_ls_goodness_of_fit_ref 1.434
_refine_ls_hydrogen_treatment mixed
_refine_ls_matrix_type full
_refine_ls_number_parameters 524
_refine_ls_number_reflns 8062
_refine_ls_number_restraints 0
_refine_ls_restrained_S_all 1.434
_refine_ls_R_factor_all 0.0836
_refine_ls_R_factor_gt 0.0655
_refine_ls_shift/su_max 0.000
_refine_ls_shift/su_mean 0.000
_refine_ls_structure_factor_coef Fsqd
_refine_ls_weighting_details 'calc w=1/[\s^2^(Fo^2^)+(0.2000P)^2^+0.0000P] where P=(Fo^2^+2Fc^2^)/3'
_refine_ls_weighting_scheme calc
_refine_ls_wR_factor_gt 0.1597
_refine_ls_wR_factor_ref 0.1633
_reflns_number_gt 6484
_reflns_number_total 8062
_reflns_threshold_expression >2sigma(I)
_cod_data_source_file jo8b01991_si_002.cif
_cod_data_source_block mt1
_cod_database_code 4034834
_shelxl_version_number 2014/6

loop_
_symmetry_equiv_pos_as_xyz
'x, y, z'
'-x, -y, -z'

loop_
_atom_site_label
_atom_site_type_symbol
_atom_site_fract_x
_atom_site_fract_y
_atom_site_fract_z
_atom_site_U_iso_or_equiv
_atom_site_adp_type
_atom_site_occupancy
_atom_site_symmetry_multiplicity
_atom_site_calc_flag
_atom_site_refinement_flags
C1 C 0.2218(5) -0.1060(5) 1.2154(3) 0.0254(11) Uani 1 1 d .
C2 C 0.2699(7) -0.1626(5) 1.1492(4) 0.0361(15) Uani 1 1 d .
H2 H 0.2777 -0.2471 1.1436 0.043 Uiso 1 1 calc R
C3 C 0.3059(7) -0.0904(5) 1.0917(3) 0.0354(14) Uani 1 1 d .
H3 H 0.3368 -0.1283 1.0476 0.042 Uiso 1 1 calc R
C4 C 0.2968(5) 0.0357(5) 1.0986(3) 0.0214(11) Uani 1 1 d .
C5 C 0.2469(6) 0.0899(5) 1.1638(3) 0.0279(12) Uani 1 1 d .
H5 H 0.2387 0.1744 1.1689 0.034 Uiso 1 1 calc R
C6 C 0.2092(6) 0.0211(5) 1.2209(3) 0.0282(12) Uani 1 1 d .
H6 H 0.1749 0.0595 1.2637 0.034 Uiso 1 1 calc R
C7 C 0.3327(5) 0.1145(5) 1.0380(3) 0.0212(11) Uani 1 1 d .
C8 C 0.4374(5) 0.2049(5) 1.0541(3) 0.0206(10) Uani 1 1 d .
C9 C 0.4659(5) 0.2851(5) 0.9981(3) 0.0210(11) Uani 1 1 d .
C10 C 0.2345(5) 0.1727(5) 0.8366(3) 0.0221(11) Uani 1 1 d .
C11 C 0.3014(5) 0.1883(5) 0.9143(3) 0.0199(10) Uani 1 1 d .
C12 C 0.2639(5) 0.1053(5) 0.9657(3) 0.0211(11) Uani 1 1 d .
C13 C 0.5195(5) 0.2120(5) 1.1235(3) 0.0233(11) Uani 1 1 d .
C14 C 0.1660(5) 0.0615(5) 0.8090(3) 0.0224(11) Uani 1 1 d .
C15 C 0.1423(5) -0.0405(5) 0.8586(3) 0.0257(12) Uani 1 1 d .
H15A H 0.2087 -0.0980 0.8541 0.031 Uiso 1 1 calc R
H15B H 0.0593 -0.0849 0.8425 0.031 Uiso 1 1 calc R
C16 C 0.1446(5) 0.0181(5) 0.9425(3) 0.0252(11) Uani 1 1 d .
H16A H 0.0683 0.0629 0.9483 0.030 Uiso 1 1 calc R
H16B H 0.1424 -0.0466 0.9767 0.030 Uiso 1 1 calc R
C17 C 0.2324(5) 0.2428(5) 0.7743(3) 0.0280(12) Uani 1 1 d .
H17 H 0.2709 0.3224 0.7762 0.034 Uiso 1 1 calc R
C18 C 0.0728(5) -0.0269(5) 0.6782(3) 0.0247(11) Uani 1 1 d .
C19 C -0.0103(5) 0.0001(5) 0.6171(3) 0.0282(12) Uani 1 1 d .
H19 H -0.0281 0.0812 0.6121 0.034 Uiso 1 1 calc R
C20 C -0.0663(6) -0.0940(7) 0.5642(3) 0.0390(15) Uani 1 1 d .
H20 H -0.1202 -0.0756 0.5227 0.047 Uiso 1 1 calc R
C21 C -0.0432(6) -0.2164(6) 0.5718(4) 0.0399(15) Uani 1 1 d .
H21 H -0.0831 -0.2795 0.5365 0.048 Uiso 1 1 calc R
C22 C 0.0400(6) -0.2424(6) 0.6327(4) 0.0359(14) Uani 1 1 d .
H22 H 0.0563 -0.3238 0.6380 0.043 Uiso 1 1 calc R
C23 C 0.0996(5) -0.1487(5) 0.6859(3) 0.0294(12) Uani 1 1 d .
H23 H 0.1565 -0.1669 0.7261 0.035 Uiso 1 1 calc R
C24 C 0.4546(5) 0.8951(5) 0.4050(3) 0.0281(12) Uani 1 1 d .
C25 C 0.3573(6) 0.9045(5) 0.4544(4) 0.0322(13) Uani 1 1 d .
H25 H 0.3018 0.9672 0.4510 0.039 Uiso 1 1 calc R
C26 C 0.3417(5) 0.8227(5) 0.5081(3) 0.0275(12) Uani 1 1 d .
H26 H 0.2746 0.8296 0.5398 0.033 Uiso 1 1 calc R
C27 C 0.4249(5) 0.7292(4) 0.5159(3) 0.0197(10) Uani 1 1 d .
C28 C 0.5220(5) 0.7198(5) 0.4665(3) 0.0284(12) Uani 1 1 d .
H28 H 0.5784 0.6580 0.4705 0.034 Uiso 1 1 calc R
C29 C 0.5367(6) 0.8011(6) 0.4108(3) 0.0315(13) Uani 1 1 d .
H29 H 0.6014 0.7924 0.3776 0.038 Uiso 1 1 calc R
C30 C 0.4045(5) 0.6393(4) 0.5730(3) 0.0188(10) Uani 1 1 d .
C31 C 0.2877(5) 0.5639(5) 0.5662(3) 0.0195(10) Uani 1 1 d .
C32 C 0.2622(5) 0.4825(5) 0.6213(3) 0.0204(10) Uani 1 1 d .
C33 C 0.4604(4) 0.5408(4) 0.6855(3) 0.0167(10) Uani 1 1 d .
C34 C 0.4948(5) 0.6264(4) 0.6342(3) 0.0185(10) Uani 1 1 d .
C35 C 0.1966(5) 0.5648(5) 0.5009(3) 0.0235(11) Uani 1 1 d .
C36 C 0.6183(5) 0.7103(5) 0.6540(3) 0.0232(11) Uani 1 1 d .
H36A H 0.5999 0.7816 0.6878 0.028 Uiso 1 1 calc R
H36B H 0.6463 0.7394 0.6070 0.028 Uiso 1 1 calc R
C37 C 0.7289(5) 0.6471(5) 0.6935(3) 0.0215(11) Uani 1 1 d .
H37A H 0.7637 0.5896 0.6563 0.026 Uiso 1 1 calc R
H37B H 0.7975 0.7082 0.7149 0.026 Uiso 1 1 calc R
C38 C 0.6772(4) 0.5802(4) 0.7563(3) 0.0185(10) Uani 1 1 d .
C39 C 0.5515(4) 0.5276(4) 0.7506(3) 0.0186(10) Uani 1 1 d .
C40 C 0.5407(5) 0.4732(5) 0.8189(3) 0.0200(10) Uani 1 1 d .
H40 H 0.4659 0.4305 0.8308 0.024 Uiso 1 1 calc R
C41 C 0.8599(5) 0.5921(5) 0.8612(3) 0.0267(12) Uani 1 1 d .
C42 C 0.9636(5) 0.5911(5) 0.8172(4) 0.0364(14) Uani 1 1 d .
H42 H 0.9518 0.5678 0.7643 0.044 Uiso 1 1 calc R
C43 C 1.0873(6) 0.6261(7) 0.8536(6) 0.054(2) Uani 1 1 d .
H43 H 1.1592 0.6240 0.8255 0.065 Uiso 1 1 calc R
C44 C 1.1010(7) 0.6649(7) 0.9344(5) 0.053(2) Uani 1 1 d .
H44 H 1.1819 0.6919 0.9589 0.064 Uiso 1 1 calc R
C45 C 1.0000(7) 0.6624(6) 0.9740(5) 0.053(2) Uani 1 1 d .
H45 H 1.0108 0.6852 1.0269 0.064 Uiso 1 1 calc R
C46 C 0.8752(6) 0.6263(6) 0.9388(4) 0.0367(15) Uani 1 1 d .
H46 H 0.8045 0.6258 0.9679 0.044 Uiso 1 1 calc R
N1 N 0.5926(5) 0.2224(5) 1.1768(3) 0.0362(12) Uani 1 1 d .
N2 N 0.5695(4) 0.3695(4) 1.0116(3) 0.0258(10) Uani 1 1 d .
H2A H 0.5895 0.4153 0.9765 0.031 Uiso 1 1 calc R
H2B H 0.6148 0.3771 1.0553 0.031 Uiso 1 1 calc R
N3 N 0.3988(4) 0.2774(4) 0.9290(2) 0.0207(9) Uani 1 1 d .
N4 N 0.1297(4) 0.0672(4) 0.7346(3) 0.0240(10) Uani 1 1 d .
N5 N 0.1683(4) 0.1814(4) 0.7116(3) 0.0267(10) Uani 1 1 d .
N6 N 0.1193(4) 0.5594(5) 0.4496(3) 0.0327(12) Uani 1 1 d .
N7 N 0.1512(5) 0.4096(5) 0.6160(3) 0.0386(14) Uani 1 1 d .
H7A H 0.1391 0.3586 0.6496 0.046 Uiso 1 1 calc R
H7B H 0.0928 0.4141 0.5791 0.046 Uiso 1 1 calc R
N8 N 0.3489(4) 0.4708(4) 0.6801(2) 0.0206(9) Uani 1 1 d .
N9 N 0.7332(4) 0.5557(4) 0.8253(2) 0.0204(9) Uani 1 1 d .
N10 N 0.6491(4) 0.4892(4) 0.8649(2) 0.0225(10) Uani 1 1 d .
Cl1 Cl 0.1845(4) -0.1636(3) 1.2739(2) 0.1170(13) Uani 1 1 d .
Cl2 Cl 0.4588(4) 0.9810(4) 0.3545(3) 0.1226(15) Uani 1 1 d .

loop_
_atom_site_aniso_label
_atom_site_aniso_U_11
_atom_site_aniso_U_22
_atom_site_aniso_U_33
_atom_site_aniso_U_23
_atom_site_aniso_U_13
_atom_site_aniso_U_12
C1 0.031(3) 0.022(3) 0.024(3) 0.004(2) 0.004(2) 0.003(2)
C2 0.063(4) 0.018(3) 0.034(3) 0.013(2) 0.021(3) 0.012(3)
C3 0.058(4) 0.026(3) 0.027(3) 0.009(2) 0.016(3) 0.018(3)
C4 0.026(2) 0.020(2) 0.020(2) 0.010(2) 0.0016(19) 0.0046(19)
C5 0.042(3) 0.014(2) 0.029(3) 0.006(2) 0.012(2) 0.003(2)
C6 0.043(3) 0.020(3) 0.025(3) 0.006(2) 0.015(2) 0.006(2)
C7 0.026(2) 0.020(2) 0.020(2) 0.007(2) 0.0078(19) 0.0040(19)
C8 0.027(2) 0.020(2) 0.018(2) 0.0078(19) 0.0026(19) 0.0046(19)
C9 0.023(2) 0.019(2) 0.023(2) 0.009(2) 0.0034(19) 0.0052(19)
C10 0.025(2) 0.022(2) 0.019(2) 0.008(2) -0.0022(19) -0.0028(19)
C11 0.024(2) 0.020(2) 0.017(2) 0.0086(19) 0.0019(18) 0.0015(19)
C12 0.023(2) 0.020(2) 0.022(2) 0.009(2) 0.0055(19) 0.0029(19)
C13 0.027(2) 0.021(2) 0.024(3) 0.011(2) 0.004(2) 0.0041(19)
C14 0.021(2) 0.023(3) 0.025(3) 0.011(2) 0.0019(19) 0.0006(19)
C15 0.028(3) 0.024(3) 0.025(3) 0.012(2) 0.001(2) -0.004(2)
C16 0.027(2) 0.025(3) 0.025(3) 0.009(2) 0.006(2) -0.004(2)
C17 0.033(3) 0.027(3) 0.024(3) 0.013(2) -0.004(2) -0.008(2)
C18 0.022(2) 0.030(3) 0.022(3) 0.003(2) 0.0059(19) -0.003(2)
C19 0.030(3) 0.032(3) 0.023(3) 0.003(2) 0.003(2) 0.007(2)
C20 0.028(3) 0.067(5) 0.020(3) -0.005(3) 0.002(2) 0.002(3)
C21 0.038(3) 0.042(4) 0.036(3) -0.014(3) 0.016(3) -0.010(3)
C22 0.045(3) 0.031(3) 0.032(3) -0.003(2) 0.013(3) -0.004(3)
C23 0.031(3) 0.028(3) 0.031(3) 0.005(2) 0.010(2) 0.001(2)
C24 0.029(3) 0.026(3) 0.031(3) 0.014(2) 0.002(2) 0.003(2)
C25 0.033(3) 0.028(3) 0.040(3) 0.011(2) 0.006(2) 0.017(2)
C26 0.028(3) 0.026(3) 0.032(3) 0.012(2) 0.008(2) 0.008(2)
C27 0.026(2) 0.016(2) 0.018(2) 0.0054(19) 0.0006(18) 0.0026(18)
C28 0.036(3) 0.028(3) 0.027(3) 0.016(2) 0.010(2) 0.017(2)
C29 0.039(3) 0.033(3) 0.029(3) 0.019(2) 0.017(2) 0.013(2)
C30 0.023(2) 0.014(2) 0.020(2) 0.0019(18) 0.0055(18) 0.0021(17)
C31 0.023(2) 0.020(2) 0.016(2) 0.0057(19) -0.0022(18) 0.0045(18)
C32 0.022(2) 0.018(2) 0.022(2) 0.009(2) -0.0032(18) -0.0017(18)
C33 0.020(2) 0.014(2) 0.017(2) 0.0070(18) 0.0022(18) -0.0021(17)
C34 0.021(2) 0.017(2) 0.018(2) 0.0078(19) 0.0009(18) 0.0010(18)
C35 0.031(3) 0.021(2) 0.019(2) 0.007(2) 0.001(2) 0.000(2)
C36 0.028(2) 0.018(2) 0.024(3) 0.011(2) 0.000(2) -0.0048(19)
C37 0.021(2) 0.022(2) 0.021(2) 0.005(2) 0.0020(19) -0.0037(19)
C38 0.019(2) 0.018(2) 0.019(2) 0.0049(19) 0.0009(18) -0.0010(17)
C39 0.018(2) 0.019(2) 0.019(2) 0.0056(19) -0.0022(18) -0.0011(18)
C40 0.019(2) 0.023(2) 0.018(2) 0.0067(19) -0.0003(18) -0.0041(18)
C41 0.022(2) 0.014(2) 0.043(3) 0.009(2) -0.010(2) -0.0014(18)
C42 0.026(3) 0.027(3) 0.057(4) 0.011(3) -0.001(3) -0.001(2)
C43 0.020(3) 0.046(4) 0.096(7) 0.021(4) -0.005(3) -0.005(3)
C44 0.032(3) 0.038(4) 0.085(6) 0.016(4) -0.032(4) -0.009(3)
C45 0.051(4) 0.035(4) 0.066(5) 0.002(3) -0.034(4) 0.004(3)
C46 0.033(3) 0.030(3) 0.042(4) 0.000(3) -0.021(3) 0.004(2)
N1 0.040(3) 0.044(3) 0.026(2) 0.014(2) -0.002(2) 0.007(2)
N2 0.030(2) 0.028(2) 0.020(2) 0.0093(18) -0.0024(17) -0.0043(18)
N3 0.023(2) 0.019(2) 0.020(2) 0.0074(17) 0.0002(16) -0.0003(16)
N4 0.027(2) 0.023(2) 0.022(2) 0.0091(18) 0.0014(17) -0.0045(17)
N5 0.033(2) 0.023(2) 0.024(2) 0.0125(18) -0.0033(18) -0.0057(18)
N6 0.026(2) 0.045(3) 0.027(2) 0.011(2) -0.0057(19) 0.000(2)
N7 0.028(2) 0.045(3) 0.041(3) 0.030(3) -0.017(2) -0.015(2)
N8 0.020(2) 0.024(2) 0.019(2) 0.0099(17) -0.0029(16) -0.0014(16)
N9 0.020(2) 0.019(2) 0.022(2) 0.0077(17) -0.0032(16) -0.0026(15)
N10 0.025(2) 0.020(2) 0.022(2) 0.0116(17) -0.0037(17) -0.0058(16)
Cl1 0.157(3) 0.090(2) 0.112(3) 0.028(2) 0.040(2) 0.014(2)
Cl2 0.121(3) 0.129(3) 0.136(3) 0.066(3) 0.037(2) 0.033(2)

loop_
_atom_type_symbol
_atom_type_description
_atom_type_scat_dispersion_real
_atom_type_scat_dispersion_imag
_atom_type_scat_source
C C 0.0181 0.0091 'International Tables Vol C Tables 4.2.6.8 and 6.1.1.4'
H H 0.0000 0.0000 'International Tables Vol C Tables 4.2.6.8 and 6.1.1.4'
N N 0.0311 0.0180 'International Tables Vol C Tables 4.2.6.8 and 6.1.1.4'
Cl Cl 0.3639 0.7018 'International Tables Vol C Tables 4.2.6.8 and 6.1.1.4'

loop_
_geom_angle_atom_site_label_1
_geom_angle_atom_site_label_2
_geom_angle_atom_site_label_3
_geom_angle
Cl1 C1 C6 116.1(5)
Cl1 C1 C2 125.3(5)
C6 C1 C2 118.6(5)
C3 C2 C1 119.3(5)
C3 C2 H2 120.4
C1 C2 H2 120.4
C4 C3 C2 121.8(5)
C4 C3 H3 119.1
C2 C3 H3 119.1
C3 C4 C5 118.2(5)
C3 C4 C7 123.0(5)
C5 C4 C7 118.7(4)
C6 C5 C4 121.3(5)
C6 C5 H5 119.3
C4 C5 H5 119.3
C5 C6 C1 120.7(5)
C5 C6 H6 119.6
C1 C6 H6 119.6
C12 C7 C8 118.1(4)
C12 C7 C4 122.3(5)
C8 C7 C4 119.6(4)
C7 C8 C9 119.4(4)
C7 C8 C13 121.3(4)
C9 C8 C13 119.2(5)
N3 C9 N2 117.4(4)
N3 C9 C8 122.5(5)
N2 C9 C8 120.0(5)
C14 C10 C17 105.4(4)
C14 C10 C11 120.0(4)
C17 C10 C11 134.2(5)
N3 C11 C12 125.3(4)
N3 C11 C10 117.2(4)
C12 C11 C10 117.4(4)
C7 C12 C11 117.7(5)
C7 C12 C16 123.7(4)
C11 C12 C16 118.5(4)
N1 C13 C8 174.9(6)
N4 C14 C10 107.2(4)
N4 C14 C15 129.9(5)
C10 C14 C15 122.8(5)
C14 C15 C16 107.7(4)
C14 C15 H15A 110.2
C16 C15 H15A 110.2
C14 C15 H15B 110.2
C16 C15 H15B 110.2
H15A C15 H15B 108.5
C12 C16 C15 111.7(4)
C12 C16 H16A 109.3
C15 C16 H16A 109.3
C12 C16 H16B 109.3
C15 C16 H16B 109.3
H16A C16 H16B 107.9
N5 C17 C10 111.5(5)
N5 C17 H17 124.2
C10 C17 H17 124.2
C19 C18 C23 120.2(5)
C19 C18 N4 121.1(5)
C23 C18 N4 118.7(5)
C20 C19 C18 119.6(6)
C20 C19 H19 120.2
C18 C19 H19 120.2
C19 C20 C21 121.1(6)
C19 C20 H20 119.5
C21 C20 H20 119.5
C22 C21 C20 118.9(6)
C22 C21 H21 120.5
C20 C21 H21 120.5
C21 C22 C23 121.0(6)
C21 C22 H22 119.5
C23 C22 H22 119.5
C22 C23 C18 119.2(6)
C22 C23 H23 120.4
C18 C23 H23 120.4
Cl2 C24 C25 114.9(5)
Cl2 C24 C29 126.3(5)
C25 C24 C29 118.8(5)
C26 C25 C24 120.9(5)
C26 C25 H25 119.5
C24 C25 H25 119.5
C25 C26 C27 121.1(5)
C25 C26 H26 119.4
C27 C26 H26 119.4
C28 C27 C26 117.9(4)
C28 C27 C30 121.6(4)
C26 C27 C30 120.4(4)
C27 C28 C29 121.2(5)
C27 C28 H28 119.4
C29 C28 H28 119.4
C24 C29 C28 120.1(5)
C24 C29 H29 120.0
C28 C29 H29 120.0
C34 C30 C31 117.8(4)
C34 C30 C27 123.1(4)
C31 C30 C27 119.1(4)
C32 C31 C30 120.7(4)
C32 C31 C35 118.9(4)
C30 C31 C35 120.3(4)
N8 C32 N7 116.9(4)
N8 C32 C31 121.3(4)
N7 C32 C31 121.8(4)
N8 C33 C34 125.5(4)
N8 C33 C39 116.5(4)
C34 C33 C39 118.0(4)
C30 C34 C33 116.9(4)
C30 C34 C36 123.7(4)
C33 C34 C36 118.8(4)
N6 C35 C31 175.9(5)
C34 C36 C37 113.6(4)
C34 C36 H36A 108.8
C37 C36 H36A 108.8
C34 C36 H36B 108.8
C37 C36 H36B 108.8
H36A C36 H36B 107.7
C38 C37 C36 108.5(4)
C38 C37 H37A 110.0
C36 C37 H37A 110.0
C38 C37 H37B 110.0
C36 C37 H37B 110.0
H37A C37 H37B 108.4
N9 C38 C39 106.5(4)
N9 C38 C37 131.5(4)
C39 C38 C37 122.0(4)
C38 C39 C40 105.0(4)
C38 C39 C33 121.9(4)
C40 C39 C33 133.0(4)
N10 C40 C39 112.3(4)
N10 C40 H40 123.8
C39 C40 H40 123.8
C46 C41 C42 121.5(5)
C46 C41 N9 118.9(5)
C42 C41 N9 119.6(5)
C41 C42 C43 118.7(7)
C41 C42 H42 120.6
C43 C42 H42 120.6
C42 C43 C44 119.0(7)
C42 C43 H43 120.5
C44 C43 H43 120.5
C45 C44 C43 120.0(6)
C45 C44 H44 120.0
C43 C44 H44 120.0
C44 C45 C46 121.9(8)
C44 C45 H45 119.0
C46 C45 H45 119.1
C41 C46 C45 118.8(7)
C41 C46 H46 120.6
C45 C46 H46 120.6
C9 N2 H2A 120.0
C9 N2 H2B 120.0
H2A N2 H2B 120.0
C9 N3 C11 116.9(4)
C14 N4 N5 111.3(4)
C14 N4 C18 129.4(4)
N5 N4 C18 118.9(4)
C17 N5 N4 104.5(4)
C32 N7 H7A 120.0
C32 N7 H7B 120.0
H7A N7 H7B 120.0
C32 N8 C33 117.7(4)
C38 N9 N10 111.7(4)
C38 N9 C41 129.8(4)
N10 N9 C41 118.5(4)
C40 N10 N9 104.5(4)

loop_
_geom_bond_atom_site_label_1
_geom_bond_atom_site_label_2
_geom_bond_distance
C1 Cl1 1.326(6)
C1 C6 1.401(7)
C1 C2 1.403(8)
C2 C3 1.397(8)
C2 H2 0.9300
C3 C4 1.383(7)
C3 H3 0.9300
C4 C5 1.387(7)
C4 C7 1.488(6)
C5 C6 1.376(7)
C5 H5 0.9300
C6 H6 0.9300
C7 C12 1.394(7)
C7 C8 1.414(7)
C8 C9 1.415(7)
C8 C13 1.422(7)
C9 N3 1.339(6)
C9 N2 1.361(7)
C10 C14 1.390(7)
C10 C17 1.394(7)
C10 C11 1.467(7)
C11 N3 1.350(6)
C11 C12 1.399(6)
C12 C16 1.518(7)
C13 N1 1.148(7)
C14 N4 1.336(7)
C14 C15 1.499(6)
C15 C16 1.541(8)
C15 H15A 0.9700
C15 H15B 0.9700
C16 H16A 0.9700
C16 H16B 0.9700
C17 N5 1.333(7)
C17 H17 0.9300
C18 C19 1.390(7)
C18 C23 1.398(8)
C18 N4 1.415(7)
C19 C20 1.378(9)
C19 H19 0.9300
C20 C21 1.393(10)
C20 H20 0.9300
C21 C22 1.385(10)
C21 H21 0.9300
C22 C23 1.390(9)
C22 H22 0.9300
C23 H23 0.9300
C24 Cl2 1.352(6)
C24 C25 1.389(8)
C24 C29 1.389(8)
C25 C26 1.373(8)
C25 H25 0.9300
C26 C27 1.396(7)
C26 H26 0.9300
C27 C28 1.387(7)
C27 C30 1.487(6)
C28 C29 1.393(7)
C28 H28 0.9300
C29 H29 0.9300
C30 C34 1.392(7)
C30 C31 1.414(7)
C31 C32 1.405(6)
C31 C35 1.428(7)
C32 N8 1.337(6)
C32 N7 1.352(7)
C33 N8 1.339(6)
C33 C34 1.409(6)
C33 C39 1.449(6)
C34 C36 1.526(7)
C35 N6 1.153(7)
C36 C37 1.537(7)
C36 H36A 0.9700
C36 H36B 0.9700
C37 C38 1.495(6)
C37 H37A 0.9700
C37 H37B 0.9700
C38 N9 1.359(6)
C38 C39 1.388(6)
C39 C40 1.398(6)
C40 N10 1.325(6)
C40 H40 0.9300
C41 C46 1.366(9)
C41 C42 1.378(9)
C41 N9 1.429(6)
C42 C43 1.404(9)
C42 H42 0.9300
C43 C44 1.428(12)
C43 H43 0.9300
C44 C45 1.308(13)
C44 H44 0.9300
C45 C46 1.408(8)
C45 H45 0.9300
C46 H46 0.9300
N2 H2A 0.8600
N2 H2B 0.8600
N4 N5 1.393(6)
N7 H7A 0.8600
N7 H7B 0.8600
N9 N10 1.375(6)

loop_
_geom_torsion_atom_site_label_1
_geom_torsion_atom_site_label_2
_geom_torsion_atom_site_label_3
_geom_torsion_atom_site_label_4
_geom_torsion
Cl1 C1 C2 C3 -180.0(6)
C6 C1 C2 C3 1.2(9)
C1 C2 C3 C4 0.7(10)
C2 C3 C4 C5 -1.8(9)
C2 C3 C4 C7 -179.1(6)
C3 C4 C5 C6 1.1(9)
C7 C4 C5 C6 178.5(5)
C4 C5 C6 C1 0.9(9)
Cl1 C1 C6 C5 179.1(5)
C2 C1 C6 C5 -2.0(9)
C3 C4 C7 C12 66.6(7)
C5 C4 C7 C12 -110.6(6)
C3 C4 C7 C8 -115.4(6)
C5 C4 C7 C8 67.3(7)
C12 C7 C8 C9 2.2(7)
C4 C7 C8 C9 -175.8(4)
C12 C7 C8 C13 -173.9(5)
C4 C7 C8 C13 8.0(7)
C7 C8 C9 N3 -1.4(7)
C13 C8 C9 N3 174.8(5)
C7 C8 C9 N2 -177.5(5)
C13 C8 C9 N2 -1.3(7)
C14 C10 C11 N3 158.3(5)
C17 C10 C11 N3 -12.9(9)
C14 C10 C11 C12 -18.2(7)
C17 C10 C11 C12 170.6(6)
C8 C7 C12 C11 -1.4(7)
C4 C7 C12 C11 176.6(4)
C8 C7 C12 C16 -176.1(5)
C4 C7 C12 C16 1.9(8)
N3 C11 C12 C7 -0.3(8)
C10 C11 C12 C7 175.9(4)
N3 C11 C12 C16 174.6(5)
C10 C11 C12 C16 -9.2(7)
C7 C8 C13 N1 159(6)
C9 C8 C13 N1 -17(7)
C17 C10 C14 N4 1.4(6)
C11 C10 C14 N4 -172.1(5)
C17 C10 C14 C15 -178.6(5)
C11 C10 C14 C15 7.9(8)
N4 C14 C15 C16 -153.2(5)
C10 C14 C15 C16 26.7(7)
C7 C12 C16 C15 -140.6(5)
C11 C12 C16 C15 44.7(6)
C14 C15 C16 C12 -50.5(6)
C14 C10 C17 N5 -0.3(6)
C11 C10 C17 N5 171.8(6)
C23 C18 C19 C20 0.0(8)
N4 C18 C19 C20 -178.6(5)
C18 C19 C20 C21 1.5(9)
C19 C20 C21 C22 -1.7(9)
C20 C21 C22 C23 0.3(9)
C21 C22 C23 C18 1.1(8)
C19 C18 C23 C22 -1.3(8)
N4 C18 C23 C22 177.3(5)
Cl2 C24 C25 C26 179.6(5)
C29 C24 C25 C26 -0.1(9)
C24 C25 C26 C27 1.5(9)
C25 C26 C27 C28 -1.5(8)
C25 C26 C27 C30 -178.4(5)
C26 C27 C28 C29 0.2(8)
C30 C27 C28 C29 177.1(5)
Cl2 C24 C29 C28 179.2(6)
C25 C24 C29 C28 -1.2(9)
C27 C28 C29 C24 1.1(9)
C28 C27 C30 C34 64.6(7)
C26 C27 C30 C34 -118.7(6)
C28 C27 C30 C31 -116.2(6)
C26 C27 C30 C31 60.5(7)
C34 C30 C31 C32 2.6(7)
C27 C30 C31 C32 -176.7(4)
C34 C30 C31 C35 -174.2(5)
C27 C30 C31 C35 6.5(7)
C30 C31 C32 N8 -2.3(8)
C35 C31 C32 N8 174.5(5)
C30 C31 C32 N7 180.0(5)
C35 C31 C32 N7 -3.1(8)
C31 C30 C34 C33 -1.6(7)
C27 C30 C34 C33 177.6(4)
C31 C30 C34 C36 -173.2(5)
C27 C30 C34 C36 6.0(8)
N8 C33 C34 C30 0.3(7)
C39 C33 C34 C30 -178.6(4)
N8 C33 C34 C36 172.4(5)
C39 C33 C34 C36 -6.5(7)
C32 C31 C35 N6 -10(9)
C30 C31 C35 N6 167(8)
C30 C34 C36 C37 -151.7(5)
C33 C34 C36 C37 36.8(7)
C34 C36 C37 C38 -47.0(6)
C36 C37 C38 N9 -148.3(5)
C36 C37 C38 C39 32.6(6)
N9 C38 C39 C40 -0.1(5)
C37 C38 C39 C40 179.2(5)
N9 C38 C39 C33 176.9(4)
C37 C38 C39 C33 -3.8(8)
N8 C33 C39 C38 170.0(5)
C34 C33 C39 C38 -11.0(7)
N8 C33 C39 C40 -14.0(8)
C34 C33 C39 C40 165.0(5)
C38 C39 C40 N10 0.2(6)
C33 C39 C40 N10 -176.3(5)
C46 C41 C42 C43 0.1(8)
N9 C41 C42 C43 -179.5(5)
C41 C42 C43 C44 -1.8(9)
C42 C43 C44 C45 2.9(10)
C43 C44 C45 C46 -2.2(11)
C42 C41 C46 C45 0.6(8)
N9 C41 C46 C45 -179.8(5)
C44 C45 C46 C41 0.5(10)
N2 C9 N3 C11 175.9(4)
C8 C9 N3 C11 -0.3(7)
C12 C11 N3 C9 1.2(8)
C10 C11 N3 C9 -175.0(4)
C10 C14 N4 N5 -2.0(6)
C15 C14 N4 N5 178.0(5)
C10 C14 N4 C18 170.9(5)
C15 C14 N4 C18 -9.2(9)
C19 C18 N4 C14 150.0(5)
C23 C18 N4 C14 -28.6(8)
C19 C18 N4 N5 -37.6(7)
C23 C18 N4 N5 143.8(5)
C10 C17 N5 N4 -0.8(6)
C14 N4 N5 C17 1.7(6)
C18 N4 N5 C17 -171.9(5)
N7 C32 N8 C33 178.8(5)
C31 C32 N8 C33 1.0(7)
C34 C33 N8 C32 0.0(8)
C39 C33 N8 C32 179.0(4)
C39 C38 N9 N10 0.0(6)
C37 C38 N9 N10 -179.2(5)
C39 C38 N9 C41 -177.6(5)
C37 C38 N9 C41 3.1(9)
C46 C41 N9 C38 140.3(6)
C42 C41 N9 C38 -40.1(8)
C46 C41 N9 N10 -37.2(7)
C42 C41 N9 N10 142.3(5)
C39 C40 N10 N9 -0.2(6)
C38 N9 N10 C40 0.1(6)
C41 N9 N10 C40 178.0(4)
